data_8107265
loop_
_publ_author_name
'Youzhu, Yu'
'Hui, Wang'
'Leilei, Li'
'Yuhua, Guo'
'Qianqian, Fu'
'Jingtao, Dai'

_publ_section_title
;
 Crystal structure of bis((N-methyl-2-oxyethyl)amine)-bis(\m
 2-N,N,N-tris(2-oxoethyl)amine)-bis(isopropoxy)-bis(\m
 3-oxo)tetratitanium(IV)-- isopropanol (1/2), C34H76N4O16Ti4
;
_journal_issue 5
_journal_name_full 'Zeitschrift f\"ur Kristallographie - New Crystal Structures'
_journal_page_first 965
_journal_page_last 967
_journal_paper_doi 10.1515/ncrs-2022-0325
_journal_volume 237
_journal_year 2022
_chemical_formula_sum 'C34 H76 N4 O16 Ti4'
_chemical_formula_weight 988.58
_space_group_crystal_system monoclinic
_space_group_IT_number 14
_space_group_name_Hall '-P 2yn'
_space_group_name_H-M_alt 'P 1 21/n 1'
_atom_sites_solution_hydrogens geom
_cell_angle_alpha 90
_cell_angle_beta 108.029(6)
_cell_angle_gamma 90
_cell_formula_units_Z 2
_cell_length_a 10.0452(6)
_cell_length_b 16.9053(8)
_cell_length_c 14.6374(8)
_cell_measurement_reflns_used 11648
_cell_measurement_temperature 293(2)
_cell_measurement_theta_max 31.3470
_cell_measurement_theta_min 3.6580
_cell_volume 2363.6(2)
_computing_cell_refinement 'Bruker SAINT [2]'
_computing_data_collection 'Bruker APEX2 [1]'
_computing_data_reduction 'Bruker SAINT [2]'
_computing_molecular_graphics 'SHELXL-2013 [4]'
_computing_publication_material 'SHELXL-2013 [4]'
_computing_structure_refinement 'SHELXL-2013 [3]'
_computing_structure_solution 'SHELXS-2013 [3]'
_diffrn_ambient_temperature 293(2)
_diffrn_measured_fraction_theta_full 0.997
_diffrn_measured_fraction_theta_max 0.998
_diffrn_measurement_device_type 'Bruker APEX-II CCD'
_diffrn_measurement_method '\f and \w scans'
_diffrn_radiation_type MoK\a
_diffrn_radiation_wavelength 0.71073
_diffrn_reflns_av_R_equivalents 0.0328
_diffrn_reflns_av_unetI/netI 0.0200
_diffrn_reflns_Laue_measured_fraction_full 0.997
_diffrn_reflns_Laue_measured_fraction_max 0.998
_diffrn_reflns_limit_h_max 13
_diffrn_reflns_limit_h_min -13
_diffrn_reflns_limit_k_max 22
_diffrn_reflns_limit_k_min -22
_diffrn_reflns_limit_l_max 19
_diffrn_reflns_limit_l_min -19
_diffrn_reflns_number 42194
_diffrn_reflns_point_group_measured_fraction_full 0.997
_diffrn_reflns_point_group_measured_fraction_max 0.998
_diffrn_reflns_theta_full 25.242
_diffrn_reflns_theta_max 28.283
_diffrn_reflns_theta_min 3.793
_exptl_absorpt_coefficient_mu 0.717
_exptl_absorpt_correction_type none
_exptl_crystal_colour colorless
_exptl_crystal_density_diffrn 1.389
_exptl_crystal_description block
_exptl_crystal_F_000 1048
_exptl_crystal_size_max 0.220
_exptl_crystal_size_mid 0.190
_exptl_crystal_size_min 0.170
_refine_diff_density_max 1.837
_refine_diff_density_min -0.749
_refine_diff_density_rms 0.096
_refine_ls_extinction_coef .
_refine_ls_extinction_method none
_refine_ls_goodness_of_fit_ref 1.071
_refine_ls_hydrogen_treatment constr
_refine_ls_matrix_type full
_refine_ls_number_parameters 268
_refine_ls_number_reflns 5844
_refine_ls_number_restraints 182
_refine_ls_restrained_S_all 1.113
_refine_ls_R_factor_all 0.0841
_refine_ls_R_factor_gt 0.0678
_refine_ls_shift/su_max 0.001
_refine_ls_shift/su_mean 0.000
_refine_ls_structure_factor_coef Fsqd
_refine_ls_weighting_details 'w=1/[\s^2^(Fo^2^)+(0.1070P)^2^+4.2294P] where P=(Fo^2^+2Fc^2^)/3'
_refine_ls_weighting_scheme calc
_refine_ls_wR_factor_gt 0.1948
_refine_ls_wR_factor_ref 0.2126
_reflns_Friedel_coverage 0.000
_reflns_Friedel_fraction_full .
_reflns_Friedel_fraction_max .
_reflns_number_gt 4680
_reflns_number_total 5844
_reflns_threshold_expression 'I > 2\s(I)'
_cod_data_source_file suppl_j_ncrs-2022-0325_suppl.cif
_cod_data_source_block 1
_cod_original_sg_symbol_H-M 'P 21/n'
_cod_database_code 8107265
_shelx_space_group_comment
; 
The symmetry employed for this shelxl refinement is uniquely defined 
by the following loop, which should always be used as a source of 
symmetry information in preference to the above space-group names. 
They are only intended as comments. 
;
_shelx_estimated_absorpt_t_min 0.858
_shelx_estimated_absorpt_t_max 0.888

loop_
_space_group_symop_operation_xyz
'x, y, z'
'-x+1/2, y+1/2, -z+1/2'
'-x, -y, -z'
'x-1/2, -y-1/2, z-1/2'

loop_
_atom_site_label
_atom_site_type_symbol
_atom_site_fract_x
_atom_site_fract_y
_atom_site_fract_z
_atom_site_U_iso_or_equiv
_atom_site_adp_type
_atom_site_occupancy
_atom_site_site_symmetry_order
_atom_site_calc_flag
_atom_site_refinement_flags_posn
_atom_site_refinement_flags_adp
_atom_site_refinement_flags_occupancy
_atom_site_disorder_assembly
_atom_site_disorder_group
C1 C 0.7522(5) 0.8096(3) 0.6315(4) 0.0633(11) Uani 1 1 d . U . . .
H1A H 0.8121 0.8118 0.5908 0.076 Uiso 1 1 calc R U . . .
H1B H 0.7353 0.7545 0.6426 0.076 Uiso 1 1 calc R U . . .
C2 C 0.8227(5) 0.8490(3) 0.7246(4) 0.0685(12) Uani 1 1 d . U . . .
H2A H 0.7789 0.8322 0.7719 0.082 Uiso 1 1 calc R U . . .
H2B H 0.9202 0.8330 0.7471 0.082 Uiso 1 1 calc R U . . .
C3 C 0.9167(5) 0.9671(3) 0.5910(4) 0.0634(11) Uani 1 1 d . U . . .
H3A H 0.9754 1.0060 0.5732 0.076 Uiso 1 1 calc R U . . .
H3B H 0.9434 0.9150 0.5753 0.076 Uiso 1 1 calc R U . . .
C4 C 0.9352(5) 0.9725(3) 0.6969(4) 0.0690(12) Uani 1 1 d . U . . .
H4A H 1.0203 0.9454 0.7332 0.083 Uiso 1 1 calc R U . . .
H4B H 0.9427 1.0275 0.7169 0.083 Uiso 1 1 calc R U . . .
C5 C 0.7848(6) 0.9724(4) 0.7984(4) 0.0743(13) Uani 1 1 d . U . . .
H5A H 0.8120 1.0277 0.8038 0.089 Uiso 1 1 calc R U . . .
H5B H 0.8369 0.9457 0.8572 0.089 Uiso 1 1 calc R U . . .
C6 C 0.6319(6) 0.9650(4) 0.7827(4) 0.0768(14) Uani 1 1 d . U . . .
H6A H 0.6093 0.9113 0.7959 0.092 Uiso 1 1 calc R U . . .
H6B H 0.6035 1.0004 0.8254 0.092 Uiso 1 1 calc R U . . .
C7 C 0.3244(8) 0.8399(5) 0.6210(5) 0.100(2) Uani 1 1 d . U . . .
H7A H 0.3148 0.8945 0.6021 0.151 Uiso 1 1 calc R U . . .
H7B H 0.4120 0.8323 0.6705 0.151 Uiso 1 1 calc R U . . .
H7C H 0.2489 0.8253 0.6448 0.151 Uiso 1 1 calc R U . . .
C8 C 0.1849(7) 0.8193(4) 0.4692(5) 0.0878(15) Uani 1 1 d . U . . .
H8A H 0.1076 0.7922 0.4820 0.105 Uiso 1 1 calc R U . . .
H8B H 0.1738 0.8756 0.4778 0.105 Uiso 1 1 calc R U . . .
C9 C 0.1801(5) 0.8049(3) 0.3729(4) 0.0666(12) Uani 1 1 d . U . . .
H9A H 0.1462 0.7515 0.3554 0.080 Uiso 1 1 calc R U . . .
H9B H 0.1140 0.8412 0.3311 0.080 Uiso 1 1 calc R U . . .
C10 C 0.3233(8) 0.7076(4) 0.5518(6) 0.0997(17) Uani 1 1 d . U . . .
H10A H 0.2534 0.6838 0.4975 0.120 Uiso 1 1 calc R U . . .
H10B H 0.3000 0.6944 0.6095 0.120 Uiso 1 1 calc R U . . .
C11 C 0.4647(6) 0.6745(3) 0.5590(5) 0.0754(14) Uani 1 1 d . U . . .
H11A H 0.5286 0.6835 0.6230 0.090 Uiso 1 1 calc R U . . .
H11B H 0.4577 0.6179 0.5476 0.090 Uiso 1 1 calc R U . . .
C12 C 0.5563(7) 0.8344(5) 0.2160(4) 0.094(2) Uani 1 1 d . U . . .
H12A H 0.5805 0.8660 0.1689 0.141 Uiso 1 1 calc R U . . .
H12B H 0.4582 0.8400 0.2077 0.141 Uiso 1 1 calc R U . . .
H12C H 0.5773 0.7799 0.2081 0.141 Uiso 1 1 calc R U . . .
C13 C 0.7905(6) 0.8571(5) 0.3361(5) 0.101(2) Uani 1 1 d . U . . .
H13A H 0.8182 0.8033 0.3310 0.151 Uiso 1 1 calc R U . . .
H13B H 0.8336 0.8757 0.4005 0.151 Uiso 1 1 calc R U . . .
H13C H 0.8198 0.8896 0.2921 0.151 Uiso 1 1 calc R U . . .
C14 C 0.6376(5) 0.8611(4) 0.3129(4) 0.0683(13) Uani 1 1 d . U . . .
H14 H 0.6145 0.9171 0.3167 0.082 Uiso 1 1 calc R U . . .
C15 C 0.8642(14) 0.6465(8) 0.4449(11) 0.191(5) Uani 1 1 d . U . . .
H15A H 0.9139 0.6564 0.5112 0.287 Uiso 1 1 calc R U . . .
H15B H 0.8210 0.6946 0.4150 0.287 Uiso 1 1 calc R U . . .
H15C H 0.9284 0.6278 0.4129 0.287 Uiso 1 1 calc R U . . .
C16 C 0.7642(8) 0.5911(5) 0.4384(9) 0.134(3) Uani 1 1 d . U . . .
H16 H 0.7661 0.5845 0.5054 0.161 Uiso 1 1 calc R U . . .
C17 C 0.7947(12) 0.5112(7) 0.4115(11) 0.188(5) Uani 1 1 d . U . . .
H17A H 0.8841 0.5110 0.4004 0.282 Uiso 1 1 calc R U . . .
H17B H 0.7234 0.4953 0.3540 0.282 Uiso 1 1 calc R U . . .
H17C H 0.7967 0.4750 0.4625 0.282 Uiso 1 1 calc R U . . .
N1 N 0.3205(4) 0.7919(2) 0.5400(3) 0.0515(8) Uani 1 1 d . U . . .
N2 N 0.8144(4) 0.9360(2) 0.7153(2) 0.0505(8) Uani 1 1 d . . . . .
O1 O 0.5621(3) 0.98428(17) 0.68766(19) 0.0504(7) Uani 1 1 d . . . . .
O2 O 0.6237(3) 0.84771(15) 0.58526(18) 0.0423(6) Uani 1 1 d . . . . .
O3 O 0.4601(2) 0.93255(13) 0.47719(17) 0.0369(5) Uani 1 1 d . . . . .
O4 O 0.7749(3) 0.98163(17) 0.5407(2) 0.0477(6) Uani 1 1 d . . . . .
O5 O 0.5158(3) 0.71102(16) 0.4913(2) 0.0547(7) Uani 1 1 d . . . . .
O6 O 0.3088(3) 0.81345(17) 0.3580(2) 0.0511(7) Uani 1 1 d . . . . .
O7 O 0.5930(3) 0.8220(2) 0.3820(2) 0.0578(8) Uani 1 1 d . . . . .
O8 O 0.6369(8) 0.6109(7) 0.3958(8) 0.281(8) Uani 1 1 d . . . . .
H8 H 0.6180 0.6511 0.4206 0.422 Uiso 1 1 calc R U . . .
Ti1 Ti 0.61988(6) 0.96734(3) 0.58157(4) 0.03438(19) Uani 1 1 d . . . . .
Ti2 Ti 0.48102(6) 0.81880(4) 0.45464(5) 0.03656(19) Uani 1 1 d . . . . .

loop_
_atom_site_aniso_label
_atom_site_aniso_U_11
_atom_site_aniso_U_22
_atom_site_aniso_U_33
_atom_site_aniso_U_23
_atom_site_aniso_U_13
_atom_site_aniso_U_12
C1 0.053(2) 0.047(2) 0.075(3) 0.0031(19) -0.003(2) 0.0133(17)
C2 0.059(2) 0.060(2) 0.067(2) 0.018(2) -0.010(2) 0.002(2)
C3 0.0405(19) 0.074(3) 0.071(3) 0.014(2) 0.0117(19) 0.0008(19)
C4 0.049(2) 0.079(3) 0.064(2) 0.013(2) -0.0036(19) -0.011(2)
C5 0.073(3) 0.086(3) 0.049(2) -0.001(2) -0.003(2) 0.002(2)
C6 0.086(3) 0.096(3) 0.045(2) 0.003(2) 0.017(2) 0.015(3)
C7 0.113(4) 0.115(5) 0.105(4) -0.040(4) 0.079(4) -0.048(4)
C8 0.071(3) 0.092(3) 0.105(4) -0.005(3) 0.035(3) -0.012(3)
C9 0.048(2) 0.067(3) 0.085(3) -0.003(2) 0.020(2) -0.010(2)
C10 0.104(4) 0.078(3) 0.131(4) 0.023(3) 0.057(3) -0.005(3)
C11 0.077(3) 0.055(2) 0.096(3) 0.022(2) 0.029(3) -0.002(2)
C12 0.087(4) 0.134(5) 0.066(3) -0.007(3) 0.031(3) -0.035(4)
C13 0.065(3) 0.153(6) 0.092(4) -0.010(4) 0.037(3) -0.035(4)
C14 0.062(3) 0.081(3) 0.070(3) 0.000(3) 0.033(2) -0.011(2)
C15 0.151(9) 0.127(8) 0.258(11) -0.025(8) 0.008(9) -0.017(7)
C16 0.070(4) 0.108(6) 0.204(9) -0.058(6) 0.014(5) 0.015(4)
C17 0.123(7) 0.111(7) 0.287(12) -0.052(8) 0.002(8) 0.016(6)
N1 0.0566(19) 0.0463(17) 0.059(2) -0.0014(15) 0.0290(16) -0.0124(15)
N2 0.0462(18) 0.0514(19) 0.0436(17) 0.0066(15) -0.0010(14) -0.0039(15)
O1 0.0585(17) 0.0529(16) 0.0386(14) 0.0019(12) 0.0133(12) 0.0062(13)
O2 0.0393(13) 0.0347(12) 0.0456(14) 0.0055(10) 0.0023(11) 0.0069(10)
O3 0.0356(12) 0.0307(11) 0.0382(12) 0.0030(9) 0.0023(9) -0.0032(9)
O4 0.0377(13) 0.0569(16) 0.0474(15) 0.0097(12) 0.0113(11) 0.0009(11)
O5 0.0639(18) 0.0354(13) 0.0692(19) 0.0001(13) 0.0272(15) 0.0023(12)
O6 0.0471(15) 0.0558(17) 0.0472(15) -0.0093(12) 0.0101(12) -0.0095(12)
O7 0.0570(17) 0.069(2) 0.0593(18) -0.0018(14) 0.0349(15) -0.0019(14)
O8 0.113(5) 0.332(12) 0.301(11) -0.257(11) -0.078(6) 0.114(6)
Ti1 0.0339(3) 0.0316(3) 0.0328(3) 0.0033(2) 0.0032(2) -0.0011(2)
Ti2 0.0380(3) 0.0340(3) 0.0394(3) -0.0028(2) 0.0146(3) -0.0025(2)

loop_
_atom_type_symbol
_atom_type_description
_atom_type_scat_dispersion_real
_atom_type_scat_dispersion_imag
_atom_type_scat_source
C C 0.0033 0.0016 'International Tables Vol C Tables 4.2.6.8 and 6.1.1.4'
H H 0.0000 0.0000 'International Tables Vol C Tables 4.2.6.8 and 6.1.1.4'
N N 0.0061 0.0033 'International Tables Vol C Tables 4.2.6.8 and 6.1.1.4'
O O 0.0106 0.0060 'International Tables Vol C Tables 4.2.6.8 and 6.1.1.4'
Ti Ti 0.2776 0.4457 'International Tables Vol C Tables 4.2.6.8 and 6.1.1.4'

loop_
_geom_angle_atom_site_label_1
_geom_angle_atom_site_label_2
_geom_angle_atom_site_label_3
_geom_angle
_geom_angle_site_symmetry_1
_geom_angle_site_symmetry_3
O2 C1 C2 109.9(4) . .
O2 C1 H1A 109.7 . .
C2 C1 H1A 109.7 . .
O2 C1 H1B 109.7 . .
C2 C1 H1B 109.7 . .
H1A C1 H1B 108.2 . .
N2 C2 C1 111.4(4) . .
N2 C2 H2A 109.3 . .
C1 C2 H2A 109.3 . .
N2 C2 H2B 109.3 . .
C1 C2 H2B 109.3 . .
H2A C2 H2B 108.0 . .
O4 C3 C4 108.1(4) . .
O4 C3 H3A 110.1 . .
C4 C3 H3A 110.1 . .
O4 C3 H3B 110.1 . .
C4 C3 H3B 110.1 . .
H3A C3 H3B 108.4 . .
N2 C4 C3 108.6(4) . .
N2 C4 H4A 110.0 . .
C3 C4 H4A 110.0 . .
N2 C4 H4B 110.0 . .
C3 C4 H4B 110.0 . .
H4A C4 H4B 108.3 . .
N2 C5 C6 107.4(4) . .
N2 C5 H5A 110.2 . .
C6 C5 H5A 110.2 . .
N2 C5 H5B 110.2 . .
C6 C5 H5B 110.2 . .
H5A C5 H5B 108.5 . .
O1 C6 C5 108.2(5) . .
O1 C6 H6A 110.1 . .
C5 C6 H6A 110.1 . .
O1 C6 H6B 110.1 . .
C5 C6 H6B 110.1 . .
H6A C6 H6B 108.4 . .
N1 C7 H7A 109.5 . .
N1 C7 H7B 109.5 . .
H7A C7 H7B 109.5 . .
N1 C7 H7C 109.5 . .
H7A C7 H7C 109.5 . .
H7B C7 H7C 109.5 . .
C9 C8 N1 112.2(5) . .
C9 C8 H8A 109.2 . .
N1 C8 H8A 109.2 . .
C9 C8 H8B 109.2 . .
N1 C8 H8B 109.2 . .
H8A C8 H8B 107.9 . .
O6 C9 C8 113.1(5) . .
O6 C9 H9A 109.0 . .
C8 C9 H9A 109.0 . .
O6 C9 H9B 109.0 . .
C8 C9 H9B 109.0 . .
H9A C9 H9B 107.8 . .
N1 C10 C11 111.2(5) . .
N1 C10 H10A 109.4 . .
C11 C10 H10A 109.4 . .
N1 C10 H10B 109.4 . .
C11 C10 H10B 109.4 . .
H10A C10 H10B 108.0 . .
O5 C11 C10 109.5(5) . .
O5 C11 H11A 109.8 . .
C10 C11 H11A 109.8 . .
O5 C11 H11B 109.8 . .
C10 C11 H11B 109.8 . .
H11A C11 H11B 108.2 . .
C14 C12 H12A 109.5 . .
C14 C12 H12B 109.5 . .
H12A C12 H12B 109.5 . .
C14 C12 H12C 109.5 . .
H12A C12 H12C 109.5 . .
H12B C12 H12C 109.5 . .
C14 C13 H13A 109.5 . .
C14 C13 H13B 109.5 . .
H13A C13 H13B 109.5 . .
C14 C13 H13C 109.5 . .
H13A C13 H13C 109.5 . .
H13B C13 H13C 109.5 . .
O7 C14 C13 111.0(5) . .
O7 C14 C12 110.3(5) . .
C13 C14 C12 116.0(5) . .
O7 C14 H14 106.3 . .
C13 C14 H14 106.3 . .
C12 C14 H14 106.3 . .
C16 C15 H15A 109.5 . .
C16 C15 H15B 109.5 . .
H15A C15 H15B 109.5 . .
C16 C15 H15C 109.5 . .
H15A C15 H15C 109.5 . .
H15B C15 H15C 109.5 . .
O8 C16 C15 117.3(12) . .
O8 C16 C17 111.7(8) . .
C15 C16 C17 116.3(10) . .
O8 C16 H16 102.9 . .
C15 C16 H16 102.9 . .
C17 C16 H16 102.9 . .
C16 C17 H17A 109.5 . .
C16 C17 H17B 109.5 . .
H17A C17 H17B 109.5 . .
C16 C17 H17C 109.5 . .
H17A C17 H17C 109.5 . .
H17B C17 H17C 109.5 . .
C7 N1 C10 118.1(5) . .
C7 N1 C8 100.5(5) . .
C10 N1 C8 111.6(5) . .
C7 N1 Ti2 118.7(3) . .
C10 N1 Ti2 105.2(3) . .
C8 N1 Ti2 101.3(3) . .
C4 N2 C5 111.5(4) . .
C4 N2 C2 114.3(4) . .
C5 N2 C2 111.1(4) . .
C4 N2 Ti1 105.9(3) . .
C5 N2 Ti1 105.3(3) . .
C2 N2 Ti1 108.0(2) . .
C6 O1 Ti1 127.9(3) . .
C1 O2 Ti1 118.4(3) . .
C1 O2 Ti2 127.3(3) . .
Ti1 O2 Ti2 102.13(11) . .
Ti1 O3 Ti1 102.23(11) . 3_676
Ti1 O3 Ti2 108.87(11) . .
Ti1 O3 Ti2 145.14(13) 3_676 .
C3 O4 Ti1 128.7(3) . .
C11 O5 Ti2 123.3(3) . .
C9 O6 Ti2 125.3(3) . .
C14 O7 Ti2 149.0(3) . .
C16 O8 H8 109.5 . .
O1 Ti1 O4 140.34(14) . .
O1 Ti1 O3 108.20(13) . .
O4 Ti1 O3 111.13(12) . .
O1 Ti1 O3 92.43(12) . 3_676
O4 Ti1 O3 90.99(12) . 3_676
O3 Ti1 O3 77.76(11) . 3_676
O1 Ti1 O2 98.12(12) . .
O4 Ti1 O2 97.37(12) . .
O3 Ti1 O2 73.81(10) . .
O3 Ti1 O2 151.51(10) 3_676 .
O1 Ti1 N2 74.43(13) . .
O4 Ti1 N2 74.54(12) . .
O3 Ti1 N2 149.23(12) . .
O3 Ti1 N2 132.99(11) 3_676 .
O2 Ti1 N2 75.47(11) . .
O1 Ti1 Ti1 103.12(10) . 3_676
O4 Ti1 Ti1 103.97(9) . 3_676
O3 Ti1 Ti1 39.14(7) . 3_676
O3 Ti1 Ti1 38.63(7) 3_676 3_676
O2 Ti1 Ti1 112.93(8) . 3_676
N2 Ti1 Ti1 171.58(10) . 3_676
O7 Ti2 O6 99.12(15) . .
O7 Ti2 O5 95.92(14) . .
O6 Ti2 O5 102.33(14) . .
O7 Ti2 O3 100.99(13) . .
O6 Ti2 O3 93.00(11) . .
O5 Ti2 O3 155.05(13) . .
O7 Ti2 O2 99.26(14) . .
O6 Ti2 O2 158.26(12) . .
O5 Ti2 O2 87.21(13) . .
O3 Ti2 O2 72.14(10) . .
O7 Ti2 N1 169.85(14) . .
O6 Ti2 N1 76.59(13) . .
O5 Ti2 N1 76.28(13) . .
O3 Ti2 N1 88.51(12) . .
O2 Ti2 N1 86.99(12) . .

loop_
_geom_bond_atom_site_label_1
_geom_bond_atom_site_label_2
_geom_bond_distance
_geom_bond_site_symmetry_2
C1 O2 1.414(5) .
C1 C2 1.484(7) .
C1 H1A 0.9700 .
C1 H1B 0.9700 .
C2 N2 1.477(6) .
C2 H2A 0.9700 .
C2 H2B 0.9700 .
C3 O4 1.407(5) .
C3 C4 1.507(7) .
C3 H3A 0.9700 .
C3 H3B 0.9700 .
C4 N2 1.459(6) .
C4 H4A 0.9700 .
C4 H4B 0.9700 .
C5 N2 1.474(7) .
C5 C6 1.487(8) .
C5 H5A 0.9700 .
C5 H5B 0.9700 .
C6 O1 1.389(6) .
C6 H6A 0.9700 .
C6 H6B 0.9700 .
C7 N1 1.427(7) .
C7 H7A 0.9600 .
C7 H7B 0.9600 .
C7 H7C 0.9600 .
C8 C9 1.416(9) .
C8 N1 1.507(8) .
C8 H8A 0.9700 .
C8 H8B 0.9700 .
C9 O6 1.384(5) .
C9 H9A 0.9700 .
C9 H9B 0.9700 .
C10 N1 1.434(8) .
C10 C11 1.500(9) .
C10 H10A 0.9700 .
C10 H10B 0.9700 .
C11 O5 1.393(6) .
C11 H11A 0.9700 .
C11 H11B 0.9700 .
C12 C14 1.471(8) .
C12 H12A 0.9600 .
C12 H12B 0.9600 .
C12 H12C 0.9600 .
C13 C14 1.468(8) .
C13 H13A 0.9600 .
C13 H13B 0.9600 .
C13 H13C 0.9600 .
C14 O7 1.393(6) .
C14 H14 0.9800 .
C15 C16 1.355(14) .
C15 H15A 0.9600 .
C15 H15B 0.9600 .
C15 H15C 0.9600 .
C16 O8 1.282(9) .
C16 C17 1.465(12) .
C16 H16 0.9800 .
C17 H17A 0.9600 .
C17 H17B 0.9600 .
C17 H17C 0.9600 .
N1 Ti2 2.370(3) .
N2 Ti1 2.359(3) .
O1 Ti1 1.841(3) .
O2 Ti1 2.023(3) .
O2 Ti2 2.062(3) .
O3 Ti1 1.933(2) .
O3 Ti1 1.955(2) 3_676
O3 Ti2 1.973(2) .
O4 Ti1 1.849(3) .
O5 Ti2 1.901(3) .
O6 Ti2 1.867(3) .
O7 Ti2 1.772(3) .
O8 H8 0.8200 .
Ti1 O3 1.955(2) 3_676
Ti1 Ti1 3.0269(11) 3_676

loop_
_geom_hbond_atom_site_label_D
_geom_hbond_atom_site_label_H
_geom_hbond_atom_site_label_A
_geom_hbond_distance_DH
_geom_hbond_distance_HA
_geom_hbond_distance_DA
_geom_hbond_angle_DHA
_geom_hbond_site_symmetry_A
O8 H8 O5 0.82 1.95 2.711(7) 153.7 .
C14 H14 O1 0.98 2.42 3.293(7) 148.0 3_676
C8 H8B O4 0.97 2.50 3.397(8) 153.7 3_676
C4 H4A O8 0.97 2.49 3.303(8) 140.9 4_676
C4 H4A O8 0.97 2.49 3.303(8) 140.9 4_676
C8 H8B O4 0.97 2.50 3.397(8) 153.7 3_676
C14 H14 O1 0.98 2.42 3.293(7) 148.0 3_676
O8 H8 O5 0.82 1.95 2.711(7) 153.7 .

loop_
_geom_torsion_atom_site_label_1
_geom_torsion_atom_site_label_2
_geom_torsion_atom_site_label_3
_geom_torsion_atom_site_label_4
_geom_torsion
_geom_torsion_site_symmetry_1
_geom_torsion_site_symmetry_2
_geom_torsion_site_symmetry_3
_geom_torsion_site_symmetry_4
O2 C1 C2 N2 -43.1(6) . . . .
O4 C3 C4 N2 39.6(6) . . . .
N2 C5 C6 O1 -43.8(6) . . . .
N1 C8 C9 O6 -35.1(7) . . . .
N1 C10 C11 O5 -42.5(8) . . . .
C11 C10 N1 C7 -104.2(7) . . . .
C11 C10 N1 C8 140.0(6) . . . .
C11 C10 N1 Ti2 31.1(7) . . . .
C9 C8 N1 C7 157.2(5) . . . .
C9 C8 N1 C10 -76.7(6) . . . .
C9 C8 N1 Ti2 34.8(5) . . . .
C3 C4 N2 C5 -150.3(4) . . . .
C3 C4 N2 C2 82.6(5) . . . .
C3 C4 N2 Ti1 -36.2(5) . . . .
C6 C5 N2 C4 151.0(4) . . . .
C6 C5 N2 C2 -80.2(5) . . . .
C6 C5 N2 Ti1 36.5(5) . . . .
C1 C2 N2 C4 -93.9(5) . . . .
C1 C2 N2 C5 138.7(5) . . . .
C1 C2 N2 Ti1 23.7(5) . . . .
C5 C6 O1 Ti1 32.9(7) . . . .
C2 C1 O2 Ti1 44.9(5) . . . .
C2 C1 O2 Ti2 -179.8(3) . . . .
C4 C3 O4 Ti1 -25.2(6) . . . .
C10 C11 O5 Ti2 34.6(7) . . . .
C8 C9 O6 Ti2 14.4(6) . . . .
C13 C14 O7 Ti2 139.4(6) . . . .
C12 C14 O7 Ti2 -90.6(8) . . . .
C6 O1 Ti1 O4 -48.5(5) . . . .
C6 O1 Ti1 O3 139.1(4) . . . .
C6 O1 Ti1 O3 -143.0(4) . . . 3_676
C6 O1 Ti1 O2 63.6(4) . . . .
C6 O1 Ti1 N2 -8.8(4) . . . .
C6 O1 Ti1 Ti1 179.5(4) . . . 3_676
C3 O4 Ti1 O1 43.2(5) . . . .
C3 O4 Ti1 O3 -144.6(4) . . . .
C3 O4 Ti1 O3 138.2(4) . . . 3_676
C3 O4 Ti1 O2 -69.1(4) . . . .
C3 O4 Ti1 N2 3.5(4) . . . .
C3 O4 Ti1 Ti1 175.0(4) . . . 3_676
C14 O7 Ti2 O6 62.9(6) . . . .
C14 O7 Ti2 O5 166.4(6) . . . .
C14 O7 Ti2 O3 -32.0(6) . . . .
C14 O7 Ti2 O2 -105.5(6) . . . .
C14 O7 Ti2 N1 127.0(9) . . . .
C9 O6 Ti2 O7 175.9(4) . . . .
C9 O6 Ti2 O5 77.8(4) . . . .
C9 O6 Ti2 O3 -82.4(4) . . . .
C9 O6 Ti2 O2 -36.7(6) . . . .
C9 O6 Ti2 N1 5.3(4) . . . .
